data_8100975
loop_
_publ_author_name
'Peters, Eva-Maria'
'Peters, Karl'
'Meints, Christine'
'Tochtermann, Werner'

_publ_section_title
;
Crystal structure of (pM*,pM*)-(+-)-bi-(dimethyl-3,6-decanooxepine-
4,5-dicarboxylate), [C~6~HO(CH~2~)~10~(COOCH~3~)~2~]~2~
;
_journal_issue 2
_journal_name_full 'Zeitschrift f\"ur Kristallographie - New Crystal Structures'
_journal_page_first 305
_journal_page_last 306
_journal_volume 216
_journal_year 2001
_chemical_formula_structural '[[C6 H O(C H2)10(C O O C H3)2]2'
_chemical_formula_sum 'C40 H54 O10'
_chemical_formula_weight 694.83
_space_group_IT_number 14
_symmetry_cell_setting monoclinic
_symmetry_space_group_name_Hall '-P 2yn'
_symmetry_space_group_name_H-M 'P 1 21/n 1'
_cell_angle_alpha 90.00
_cell_angle_beta 104.430(10)
_cell_angle_gamma 90.00
_cell_formula_units_Z 4
_cell_length_a 18.520(3)
_cell_length_b 9.611(2)
_cell_length_c 21.901(4)
_cell_measurement_temperature 293(2)
_cell_volume 3775.3(12)
_diffrn_ambient_temperature 293(2)
_exptl_crystal_density_diffrn 1.222
_cod_original_sg_symbol_H-M 'P 21/n'
_cod_database_code 8100975

loop_
_symmetry_equiv_pos_as_xyz
'x, y, z'
'-x+1/2, y+1/2, -z+1/2'
'-x, -y, -z'
'x-1/2, -y-1/2, z-1/2'

loop_
_atom_site_label
_atom_site_type_symbol
_atom_site_fract_x
_atom_site_fract_y
_atom_site_fract_z
_atom_site_U_iso_or_equiv
_atom_site_adp_type
_atom_site_occupancy
_atom_site_symmetry_multiplicity
_atom_site_Wyckoff_symbol
_atom_site_calc_flag
_atom_site_refinement_flags
_atom_site_disorder_assembly
_atom_site_disorder_group
O1 O 0.93795(13) 0.0285(3) 0.07918(12) 0.0481(6) Uani 1 4 e d . . .
C2 C 0.90714(18) 0.1052(4) 0.12035(17) 0.0411(8) Uani 1 4 e d . . .
C3 C 0.94979(18) 0.1540(4) 0.17468(17) 0.0411(8) Uani 1 4 e d . . .
C4 C 1.03091(18) 0.1231(3) 0.19159(16) 0.0386(7) Uani 1 4 e d . . .
C5 C 1.07522(18) 0.1264(3) 0.15109(16) 0.0379(7) Uani 1 4 e d . . .
C6 C 1.04880(19) 0.1592(4) 0.08342(16) 0.0418(8) Uani 1 4 e d . . .
C7 C 0.9825(2) 0.1129(4) 0.05194(17) 0.0467(8) Uani 1 4 e d . . .
H7 H 0.9650 0.1379 0.0098 0.080 Uiso 1 4 e calc R . .
C8 C 0.82553(19) 0.1225(4) 0.09452(17) 0.0418(8) Uani 1 4 e d . . .
C9 C 0.77034(19) 0.0812(4) 0.11975(16) 0.0404(8) Uani 1 4 e d . . .
C10 C 0.69189(18) 0.1158(4) 0.08710(17) 0.0421(8) Uani 1 4 e d . . .
C11 C 0.66248(18) 0.1125(4) 0.02432(17) 0.0419(8) Uani 1 4 e d . . .
C12 C 0.7044(2) 0.0701(4) -0.02210(17) 0.0474(9) Uani 1 4 e d . . .
C13 C 0.7749(2) 0.1050(4) -0.01226(18) 0.0494(9) Uani 1 4 e d . . .
H13 H 0.8023 0.0696 -0.0391 0.080 Uiso 1 4 e calc R . .
O14 O 0.81054(13) 0.1927(3) 0.03660(12) 0.0465(6) Uani 1 4 e d . . .
C15 C 0.9185(2) 0.2394(4) 0.22052(19) 0.0503(9) Uani 1 4 e d . . .
H15A H 0.9152 0.1803 0.2556 0.080 Uiso 1 4 e calc R . .
H15B H 0.8683 0.2682 0.1995 0.080 Uiso 1 4 e calc R . .
C16 C 0.9637(2) 0.3680(5) 0.2464(2) 0.0626(11) Uani 1 4 e d . . .
H16A H 0.9444 0.4062 0.2801 0.080 Uiso 1 4 e calc R . .
H16B H 1.0149 0.3400 0.2646 0.080 Uiso 1 4 e calc R . .
C17 C 0.9636(3) 0.4777(5) 0.2000(3) 0.0788(14) Uani 1 4 e d . . .
H17A H 0.9147 0.5211 0.1885 0.080 Uiso 1 4 e calc R . .
H17B H 0.9730 0.4368 0.1623 0.080 Uiso 1 4 e calc R . .
C18 C 1.0236(4) 0.5905(6) 0.2261(3) 0.103(2) Uani 1 4 e d . . .
H18A H 1.0146 0.6266 0.2649 0.080 Uiso 1 4 e calc R . .
H18B H 1.0719 0.5450 0.2370 0.080 Uiso 1 4 e calc R . .
C19 C 1.0283(5) 0.7047(8) 0.1867(3) 0.117(2) Uani 1 4 e d . . .
H19A H 1.0678 0.7648 0.2098 0.080 Uiso 1 4 e calc R . .
H19B H 0.9822 0.7566 0.1805 0.080 Uiso 1 4 e calc R . .
C20 C 1.0424(4) 0.6798(6) 0.1215(3) 0.0922(18) Uani 1 4 e d . . .
H20A H 1.0044 0.6159 0.0991 0.080 Uiso 1 4 e calc R . .
H20B H 1.0345 0.7675 0.0989 0.080 Uiso 1 4 e calc R . .
C21 C 1.1165(4) 0.6242(6) 0.1175(3) 0.0937(18) Uani 1 4 e d . . .
H21A H 1.1538 0.6582 0.1537 0.080 Uiso 1 4 e calc R . .
H21B H 1.1280 0.6639 0.0803 0.080 Uiso 1 4 e calc R . .
C22 C 1.1257(3) 0.4625(6) 0.1144(3) 0.0852(16) Uani 1 4 e d . . .
H22A H 1.1783 0.4406 0.1216 0.080 Uiso 1 4 e calc R . .
H22B H 1.1079 0.4199 0.1481 0.080 Uiso 1 4 e calc R . .
C23 C 1.0855(3) 0.4024(6) 0.0542(3) 0.0811(15) Uani 1 4 e d . . .
H23A H 1.1024 0.4478 0.0207 0.080 Uiso 1 4 e calc R . .
H23B H 1.0329 0.4230 0.0478 0.080 Uiso 1 4 e calc R . .
C24 C 1.0946(2) 0.2439(5) 0.04817(19) 0.0547(10) Uani 1 4 e d . . .
H24A H 1.0801 0.2187 0.0039 0.080 Uiso 1 4 e calc R . .
H24B H 1.1468 0.2200 0.0641 0.080 Uiso 1 4 e calc R . .
C25 C 0.7847(2) 0.0010(4) 0.18078(19) 0.0552(10) Uani 1 4 e d . . .
H25A H 0.8381 -0.0089 0.1971 0.080 Uiso 1 4 e calc R . .
H25B H 0.7663 0.0554 0.2110 0.080 Uiso 1 4 e calc R . .
C26 C 0.7499(3) -0.1415(5) 0.1765(2) 0.0706(13) Uani 1 4 e d . . .
H26A H 0.7585 -0.1811 0.2185 0.080 Uiso 1 4 e calc R . .
H26B H 0.6964 -0.1334 0.1595 0.080 Uiso 1 4 e calc R . .
C27 C 0.7803(4) -0.2336(6) 0.1370(3) 0.0945(18) Uani 1 4 e d . . .
H27A H 0.8336 -0.2414 0.1549 0.080 Uiso 1 4 e calc R . .
H27B H 0.7731 -0.1907 0.0958 0.080 Uiso 1 4 e calc R . .
C28 C 0.7463(4) -0.3851(6) 0.1277(3) 0.104(2) Uani 1 4 e d . . .
H28A H 0.7638 -0.4377 0.1663 0.080 Uiso 1 4 e calc R . .
H28B H 0.6924 -0.3795 0.1187 0.080 Uiso 1 4 e calc R . .
C29 C 0.7681(4) -0.4589(6) 0.0748(3) 0.102(2) Uani 1 4 e d . . .
H29A H 0.7923 -0.5452 0.0914 0.080 Uiso 1 4 e calc R . .
H29B H 0.8051 -0.4023 0.0620 0.080 Uiso 1 4 e calc R . .
C30 C 0.7076(4) -0.4937(7) 0.0160(3) 0.113(2) Uani 1 4 e d . . .
H30A H 0.7317 -0.5291 -0.0154 0.080 Uiso 1 4 e calc R . .
H30B H 0.6780 -0.5690 0.0265 0.080 Uiso 1 4 e calc R . .
C31 C 0.6561(4) -0.3822(7) -0.0136(3) 0.0987(19) Uani 1 4 e d . . .
H31A H 0.6313 -0.3468 0.0173 0.080 Uiso 1 4 e calc R . .
H31B H 0.6181 -0.4225 -0.0477 0.080 Uiso 1 4 e calc R . .
C32 C 0.6911(3) -0.2614(6) -0.0395(3) 0.0815(15) Uani 1 4 e d . . .
H32A H 0.7138 -0.2947 -0.0721 0.080 Uiso 1 4 e calc R . .
H32B H 0.7301 -0.2216 -0.0061 0.080 Uiso 1 4 e calc R . .
C33 C 0.6333(3) -0.1474(6) -0.0672(3) 0.0771(14) Uani 1 4 e d . . .
H33A H 0.6009 -0.1812 -0.1063 0.080 Uiso 1 4 e calc R . .
H33B H 0.6027 -0.1298 -0.0380 0.080 Uiso 1 4 e calc R . .
C34 C 0.6678(2) -0.0163(5) -0.0797(2) 0.0635(12) Uani 1 4 e d . . .
H34A H 0.6298 0.0401 -0.1072 0.080 Uiso 1 4 e calc R . .
H34B H 0.7052 -0.0376 -0.1024 0.080 Uiso 1 4 e calc R . .
C35 C 1.0620(2) 0.0874(4) 0.25982(18) 0.0471(8) Uani 1 4 e d . . .
O35 O 1.03086(18) 0.0140(4) 0.28908(15) 0.0735(9) Uani 1 4 e d . . .
O36 O 1.12744(14) 0.1482(3) 0.28428(12) 0.0561(7) Uani 1 4 e d . . .
C36 C 1.1631(3) 0.1117(7) 0.3490(2) 0.0781(15) Uani 1 4 e d . . .
H36A H 1.2096 0.1606 0.3623 0.080 Uiso 1 4 e calc R . .
H36B H 1.1722 0.0132 0.3519 0.080 Uiso 1 4 e calc R . .
H36C H 1.1312 0.1370 0.3756 0.080 Uiso 1 4 e calc R . .
C37 C 1.15677(19) 0.0911(4) 0.17383(16) 0.0417(8) Uani 1 4 e d . . .
O37 O 1.20735(14) 0.1667(3) 0.17137(14) 0.0601(8) Uani 1 4 e d . . .
O38 O 1.16553(14) -0.0387(3) 0.19536(14) 0.0574(7) Uani 1 4 e d . . .
C38 C 1.2413(3) -0.0809(6) 0.2234(3) 0.0783(15) Uani 1 4 e d . . .
H38A H 1.2418 -0.1757 0.2374 0.080 Uiso 1 4 e calc R . .
H38B H 1.2624 -0.0219 0.2587 0.080 Uiso 1 4 e calc R . .
H38C H 1.2702 -0.0734 0.1928 0.080 Uiso 1 4 e calc R . .
C39 C 0.6441(2) 0.1592(5) 0.13099(18) 0.0518(9) Uani 1 4 e d . . .
O39 O 0.6219(2) 0.0845(4) 0.1649(2) 0.1006(14) Uani 1 4 e d . . .
O40 O 0.63529(18) 0.2939(3) 0.12952(17) 0.0722(9) Uani 1 4 e d . . .
C40 C 0.5838(3) 0.3483(7) 0.1634(3) 0.0952(19) Uani 1 4 e d . . .
H40A H 0.5817 0.4478 0.1597 0.080 Uiso 1 4 e calc R . .
H40B H 0.6004 0.3231 0.2071 0.080 Uiso 1 4 e calc R . .
H40C H 0.5351 0.3101 0.1461 0.080 Uiso 1 4 e calc R . .
C41 C 0.5821(2) 0.1559(5) 0.00095(19) 0.0529(10) Uani 1 4 e d . . .
O41 O 0.53718(17) 0.1430(6) 0.03013(16) 0.1087(17) Uani 1 4 e d . . .
O42 O 0.56761(16) 0.2087(4) -0.05568(16) 0.0767(10) Uani 1 4 e d . . .
C42 C 0.4911(3) 0.2490(8) -0.0825(3) 0.104(2) Uani 1 4 e d . . .
H42A H 0.4861 0.2840 -0.1244 0.080 Uiso 1 4 e calc R . .
H42B H 0.4771 0.3201 -0.0569 0.080 Uiso 1 4 e calc R . .
H42C H 0.4593 0.1696 -0.0840 0.080 Uiso 1 4 e calc R . .

loop_
_atom_site_aniso_label
_atom_site_aniso_U_11
_atom_site_aniso_U_22
_atom_site_aniso_U_33
_atom_site_aniso_U_23
_atom_site_aniso_U_13
_atom_site_aniso_U_12
O1 0.0393(12) 0.0477(14) 0.0560(15) -0.0183(12) 0.0096(11) -0.0015(11)
C2 0.0360(17) 0.0378(18) 0.0490(19) -0.0076(15) 0.0096(14) -0.0023(14)
C3 0.0347(16) 0.0415(18) 0.0484(19) -0.0050(15) 0.0129(14) -0.0007(14)
C4 0.0373(16) 0.0354(17) 0.0420(18) -0.0070(14) 0.0078(14) -0.0021(13)
C5 0.0368(16) 0.0330(16) 0.0418(18) -0.0055(14) 0.0060(14) -0.0012(13)
C6 0.0401(17) 0.0463(19) 0.0396(18) -0.0066(15) 0.0113(14) 0.0046(15)
C7 0.0434(19) 0.054(2) 0.0419(19) -0.0097(16) 0.0095(15) 0.0079(17)
C8 0.0374(17) 0.0399(18) 0.0471(19) -0.0006(15) 0.0088(14) 0.0021(14)
C9 0.0384(17) 0.0366(17) 0.0448(19) 0.0003(14) 0.0077(14) -0.0020(14)
C10 0.0349(16) 0.0404(18) 0.053(2) 0.0005(15) 0.0144(15) -0.0046(14)
C11 0.0316(16) 0.0455(19) 0.049(2) -0.0022(16) 0.0111(14) -0.0006(14)
C12 0.0452(19) 0.054(2) 0.0432(19) -0.0022(17) 0.0108(15) 0.0050(16)
C13 0.0429(19) 0.058(2) 0.050(2) 0.0015(18) 0.0178(16) 0.0068(17)
O14 0.0386(12) 0.0495(15) 0.0521(15) 0.0065(12) 0.0126(11) -0.0002(11)
C15 0.046(2) 0.054(2) 0.055(2) -0.0133(18) 0.0204(17) -0.0007(17)
C16 0.059(2) 0.060(3) 0.071(3) -0.026(2) 0.021(2) -0.002(2)
C17 0.088(4) 0.062(3) 0.088(4) -0.014(3) 0.025(3) -0.017(3)
C18 0.143(6) 0.079(4) 0.088(4) -0.029(3) 0.029(4) -0.044(4)
C19 0.131(6) 0.095(5) 0.123(6) -0.018(4) 0.029(5) -0.049(4)
C20 0.111(5) 0.073(4) 0.087(4) 0.018(3) 0.015(3) -0.017(3)
C21 0.105(5) 0.065(3) 0.109(5) 0.015(3) 0.021(4) -0.010(3)
C22 0.082(3) 0.069(3) 0.094(4) 0.010(3) 0.003(3) -0.005(3)
C23 0.083(3) 0.084(4) 0.075(3) 0.019(3) 0.017(3) -0.010(3)
C24 0.053(2) 0.067(3) 0.047(2) 0.0006(19) 0.0164(17) -0.0019(19)
C25 0.051(2) 0.058(2) 0.054(2) 0.0102(19) 0.0078(18) -0.0103(18)
C26 0.070(3) 0.061(3) 0.078(3) 0.015(2) 0.012(2) -0.006(2)
C27 0.107(5) 0.078(4) 0.100(4) 0.010(3) 0.028(4) 0.006(3)
C28 0.142(6) 0.066(3) 0.104(5) -0.010(3) 0.030(4) -0.005(4)
C29 0.133(5) 0.057(3) 0.107(5) -0.016(3) 0.012(4) 0.007(3)
C30 0.161(7) 0.066(4) 0.105(5) -0.011(3) 0.022(5) 0.008(4)
C31 0.106(5) 0.097(5) 0.101(4) -0.012(4) 0.040(4) -0.020(4)
C32 0.086(4) 0.080(4) 0.081(3) -0.009(3) 0.024(3) -0.016(3)
C33 0.057(3) 0.088(4) 0.084(3) -0.021(3) 0.013(2) -0.006(3)
C34 0.052(2) 0.078(3) 0.056(2) -0.017(2) 0.0055(19) 0.007(2)
C35 0.0445(19) 0.053(2) 0.046(2) -0.0014(17) 0.0150(16) -0.0016(16)
O35 0.0652(19) 0.096(2) 0.0604(18) 0.0188(17) 0.0181(15) -0.0159(18)
O36 0.0479(14) 0.0782(19) 0.0385(13) 0.0009(13) 0.0039(11) -0.0091(14)
C36 0.065(3) 0.117(4) 0.045(2) 0.007(3) 0.000(2) -0.003(3)
C37 0.0381(17) 0.0445(19) 0.0403(18) -0.0056(15) 0.0059(14) 0.0003(15)
O37 0.0371(13) 0.0666(18) 0.0737(19) 0.0089(15) 0.0084(13) -0.0052(13)
O38 0.0447(14) 0.0433(15) 0.0783(19) 0.0031(13) 0.0041(13) 0.0075(11)
C38 0.063(3) 0.076(3) 0.088(4) 0.011(3) 0.003(2) 0.028(2)
C39 0.0410(19) 0.067(3) 0.048(2) 0.0056(19) 0.0125(16) 0.0027(18)
O39 0.107(3) 0.102(3) 0.121(3) 0.050(3) 0.082(3) 0.030(2)
O40 0.074(2) 0.062(2) 0.095(2) -0.0134(17) 0.0501(19) -0.0028(16)
C40 0.090(4) 0.105(4) 0.106(4) -0.028(4) 0.054(3) 0.015(3)
C41 0.0336(17) 0.073(3) 0.051(2) -0.009(2) 0.0089(16) 0.0001(18)
O41 0.0384(16) 0.226(5) 0.063(2) 0.011(3) 0.0146(15) 0.016(2)
O42 0.0451(16) 0.111(3) 0.076(2) 0.030(2) 0.0180(15) 0.0257(17)
C42 0.053(3) 0.179(7) 0.074(3) 0.027(4) 0.007(2) 0.045(4)

loop_
_geom_bond_atom_site_label_1
_geom_bond_atom_site_label_2
_geom_bond_distance
_geom_bond_site_symmetry_2
_geom_bond_publ_flag
O1 C2 1.392(4) . ?
O1 C7 1.393(5) . ?
C2 C3 1.338(5) . ?
C2 C8 1.485(5) . ?
C3 C4 1.485(4) . ?
C3 C15 1.518(5) . ?
C4 C5 1.351(5) . ?
C4 C35 1.501(5) . ?
C5 C6 1.474(5) . ?
C5 C37 1.506(5) . ?
C6 C7 1.326(5) . ?
C6 C24 1.518(5) . ?
C7 H7 0.9300 . ?
C8 C9 1.338(5) . ?
C8 O14 1.402(4) . ?
C9 C10 1.488(5) . ?
C9 C25 1.508(5) . ?
C10 C11 1.347(5) . ?
C10 C39 1.518(5) . ?
C11 C12 1.482(5) . ?
C11 C41 1.507(5) . ?
C12 C13 1.314(5) . ?
C12 C34 1.521(5) . ?
C13 O14 1.392(5) . ?
C13 H13 0.9300 . ?
C15 C16 1.521(6) . ?
C15 H15A 0.9700 . ?
C15 H15B 0.9700 . ?
C16 C17 1.463(7) . ?
C16 H16A 0.9700 . ?
C16 H16B 0.9700 . ?
C17 C18 1.556(7) . ?
C17 H17A 0.9700 . ?
C17 H17B 0.9700 . ?
C18 C19 1.412(9) . ?
C18 H18A 0.9700 . ?
C18 H18B 0.9700 . ?
C19 C20 1.532(9) . ?
C19 H19A 0.9700 . ?
C19 H19B 0.9700 . ?
C20 C21 1.497(8) . ?
C20 H20A 0.9700 . ?
C20 H20B 0.9700 . ?
C21 C22 1.566(8) . ?
C21 H21A 0.9700 . ?
C21 H21B 0.9700 . ?
C22 C23 1.463(8) . ?
C22 H22A 0.9700 . ?
C22 H22B 0.9700 . ?
C23 C24 1.542(7) . ?
C23 H23A 0.9700 . ?
C23 H23B 0.9700 . ?
C24 H24A 0.9700 . ?
C24 H24B 0.9700 . ?
C25 C26 1.506(6) . ?
C25 H25A 0.9700 . ?
C25 H25B 0.9700 . ?
C26 C27 1.447(8) . ?
C26 H26A 0.9700 . ?
C26 H26B 0.9700 . ?
C27 C28 1.579(8) . ?
C27 H27A 0.9700 . ?
C27 H27B 0.9700 . ?
C28 C29 1.496(8) . ?
C28 H28A 0.9700 . ?
C28 H28B 0.9700 . ?
C29 C30 1.519(9) . ?
C29 H29A 0.9700 . ?
C29 H29B 0.9700 . ?
C30 C31 1.473(9) . ?
C30 H30A 0.9700 . ?
C30 H30B 0.9700 . ?
C31 C32 1.506(8) . ?
C31 H31A 0.9700 . ?
C31 H31B 0.9700 . ?
C32 C33 1.545(8) . ?
C32 H32A 0.9700 . ?
C32 H32B 0.9700 . ?
C33 C34 1.469(7) . ?
C33 H33A 0.9700 . ?
C33 H33B 0.9700 . ?
C34 H34A 0.9700 . ?
C34 H34B 0.9700 . ?
C35 O35 1.193(5) . ?
C35 O36 1.332(4) . ?
O36 C36 1.450(5) . ?
C36 H36A 0.9600 . ?
C36 H36B 0.9600 . ?
C36 H36C 0.9600 . ?
C37 O37 1.197(4) . ?
C37 O38 1.329(4) . ?
O38 C38 1.443(5) . ?
C38 H38A 0.9600 . ?
C38 H38B 0.9600 . ?
C38 H38C 0.9600 . ?
C39 O39 1.178(5) . ?
C39 O40 1.305(5) . ?
O40 C40 1.445(5) . ?
C40 H40A 0.9600 . ?
C40 H40B 0.9600 . ?
C40 H40C 0.9600 . ?
C41 O41 1.176(5) . ?
C41 O42 1.304(5) . ?
O42 C42 1.444(5) . ?
C42 H42A 0.9600 . ?
C42 H42B 0.9600 . ?
C42 H42C 0.9600 . ?

loop_
_cod_related_entry_id
_cod_related_entry_database
_cod_related_entry_code
1 ChemSpider 21122297
